data_2235341
loop_
_publ_author_name
'Zhong, Baoyun'
'Li, Shengli'
'Chen, Guifang'

_publ_section_title
;
 Aqua[1-(pyridin-2-yl)ethanone oximato][1-(2-pyridin-2-yl)ethanone
 oxime]copper(II) perchlorate monohydrate
;
_journal_coeditor_code AA2060
_journal_issue 7
_journal_name_full 'Acta Crystallographica Section E'
_journal_page_first m874
_journal_paper_doi 10.1107/S1600536812023872
_journal_volume 68
_journal_year 2012
_chemical_formula_iupac '[Cu (C7 H7 N2 O) (C7 H8 N2 O) (H2 O)] Cl O4, H2 O'
_chemical_formula_moiety ' C14 H17 Cu N4 O3 +, Cl O4 -, H2 O'
_chemical_formula_sum 'C14 H19 Cl Cu N4 O8'
_chemical_formula_weight 470.32
_chemical_name_systematic
;
Aqua[1-(pyridin-2-yl)ethanone oximato][1-(pyridin-2-yl)ethanone
oxime]copper(II) perchlorate monohydrate
;
_space_group_IT_number 7
_symmetry_cell_setting monoclinic
_symmetry_space_group_name_Hall 'P -2yc'
_symmetry_space_group_name_H-M 'P 1 c 1'
_atom_sites_solution_hydrogens geom
_atom_sites_solution_primary direct
_atom_sites_solution_secondary difmap
_audit_creation_method SHELXL-97
_cell_angle_alpha 90.00
_cell_angle_beta 101.2350(10)
_cell_angle_gamma 90.00
_cell_formula_units_Z 2
_cell_length_a 6.3526(7)
_cell_length_b 15.7199(14)
_cell_length_c 9.8235(9)
_cell_measurement_reflns_used 2353
_cell_measurement_temperature 298(2)
_cell_measurement_theta_max 24.105
_cell_measurement_theta_min 2.478
_cell_volume 962.20(16)
_computing_cell_refinement 'SAINT (Siemens, 1996)'
_computing_data_collection 'SMART (Siemens, 1996)'
_computing_data_reduction 'SAINT (Siemens, 1996)'
_computing_molecular_graphics 'SHELXTL (Sheldrick, 2008), MERCURY (Macrae <i>et al.</i>, 2006)'
_computing_publication_material 'SHELXTL (Sheldrick, 2008)'
_computing_structure_refinement 'SHELXL-97 (Sheldrick, 2008)'
_computing_structure_solution 'SHELXS-97 (Sheldrick, 2008)'
_diffrn_ambient_temperature 298(2)
_diffrn_measured_fraction_theta_full 0.996
_diffrn_measured_fraction_theta_max 0.996
_diffrn_measurement_device_type 'Siemens SMART CCD area-detector'
_diffrn_measurement_method 'phi and omega scans'
_diffrn_radiation_monochromator graphite
_diffrn_radiation_source 'fine-focus sealed tube'
_diffrn_radiation_type MoK\a
_diffrn_radiation_wavelength 0.71073
_diffrn_reflns_av_R_equivalents 0.0312
_diffrn_reflns_av_sigmaI/netI 0.0491
_diffrn_reflns_limit_h_max 7
_diffrn_reflns_limit_h_min -7
_diffrn_reflns_limit_k_max 18
_diffrn_reflns_limit_k_min -18
_diffrn_reflns_limit_l_max 11
_diffrn_reflns_limit_l_min -9
_diffrn_reflns_number 4732
_diffrn_reflns_theta_full 25.01
_diffrn_reflns_theta_max 25.01
_diffrn_reflns_theta_min 2.48
_exptl_absorpt_coefficient_mu 1.324
_exptl_absorpt_correction_T_max 0.6263
_exptl_absorpt_correction_T_min 0.5872
_exptl_absorpt_correction_type multi-scan
_exptl_absorpt_process_details '(SADABS; Sheldrick, 1996)'
_exptl_crystal_colour green
_exptl_crystal_density_diffrn 1.623
_exptl_crystal_density_method 'not measured'
_exptl_crystal_description block
_exptl_crystal_F_000 482
_exptl_crystal_size_max 0.45
_exptl_crystal_size_mid 0.40
_exptl_crystal_size_min 0.39
_refine_diff_density_max 0.305
_refine_diff_density_min -0.360
_refine_ls_abs_structure_details 'Flack (1983)'
_refine_ls_abs_structure_Flack 0.00(2)
_refine_ls_extinction_method none
_refine_ls_goodness_of_fit_ref 0.999
_refine_ls_hydrogen_treatment constr
_refine_ls_matrix_type full
_refine_ls_number_parameters 292
_refine_ls_number_reflns 2284
_refine_ls_number_restraints 2
_refine_ls_restrained_S_all 0.999
_refine_ls_R_factor_all 0.0423
_refine_ls_R_factor_gt 0.0367
_refine_ls_shift/su_max 0.001
_refine_ls_shift/su_mean 0.000
_refine_ls_structure_factor_coef Fsqd
_refine_ls_weighting_details 'calc w=1/[\s^2^(Fo^2^)+(0.0657P)^2^] where P=(Fo^2^+2Fc^2^)/3'
_refine_ls_weighting_scheme calc
_refine_ls_wR_factor_gt 0.0918
_refine_ls_wR_factor_ref 0.0956
_reflns_number_gt 2062
_reflns_number_total 2284
_reflns_threshold_expression >2sigma(I)
_cod_data_source_file aa2060.cif
_cod_data_source_block I
_cod_original_sg_symbol_H-M 'P c   '
_cod_database_code 2235341
_cod_database_fobs_code 2235341

loop_
_symmetry_equiv_pos_as_xyz
'x, y, z'
'x, -y, z+1/2'

loop_
_atom_site_type_symbol
_atom_site_label
_atom_site_fract_x
_atom_site_fract_y
_atom_site_fract_z
_atom_site_U_iso_or_equiv
_atom_site_adp_type
_atom_site_calc_flag
_atom_site_refinement_flags
_atom_site_occupancy
_atom_site_symmetry_multiplicity
_atom_site_disorder_assembly
_atom_site_disorder_group
Cu Cu1 0.90524(7) 0.78796(3) 0.51950(6) 0.04434(19) Uani d . 1 1 . .
N N1 1.0620(8) 0.8673(3) 0.4096(5) 0.0487(11) Uani d . 1 1 . .
N N2 0.7645(8) 0.8981(3) 0.5462(5) 0.0529(11) Uani d . 1 1 . .
N N3 0.9979(8) 0.6665(3) 0.4862(5) 0.0501(11) Uani d . 1 1 . .
N N4 0.7118(8) 0.7233(3) 0.6158(5) 0.0559(12) Uani d . 1 1 . .
O O1 0.6121(8) 0.9078(3) 0.6241(5) 0.0749(13) Uani d . 1 1 . .
H H1 0.5875 0.8617 0.6568 0.112 Uiso calc R 1 1 . .
O O2 0.5748(8) 0.7602(3) 0.6854(6) 0.0786(14) Uani d . 1 1 . .
O O3 1.1616(7) 0.7948(2) 0.7173(4) 0.0574(10) Uani d . 1 1 . .
H H3C 1.2907 0.7810 0.7164 0.069 Uiso d R 1 1 . .
H H3D 1.1287 0.7759 0.7916 0.069 Uiso d R 1 1 . .
O O4 0.644(5) 0.6788(19) 0.031(3) 0.173(11) Uani d P 0.42(2) 1 A 1
O O5 0.697(5) 0.7657(16) 0.225(3) 0.113(9) Uani d P 0.42(2) 1 A 1
O O6 0.362(4) 0.7125(19) 0.129(3) 0.156(12) Uani d P 0.42(2) 1 A 1
O O7 0.612(4) 0.6234(11) 0.239(2) 0.133(9) Uani d P 0.42(2) 1 A 1
O O4A 0.616(3) 0.7497(16) 0.277(2) 0.120(7) Uani d P 0.58(2) 1 A 2
O O5A 0.421(4) 0.6442(16) 0.159(2) 0.183(10) Uani d P 0.58(2) 1 A 2
O O6A 0.776(3) 0.6580(10) 0.1461(18) 0.140(8) Uani d P 0.58(2) 1 A 2
O O7A 0.530(3) 0.7535(10) 0.0400(16) 0.146(7) Uani d P 0.58(2) 1 A 2
O O8 0.0118(15) 0.7456(7) 0.9393(8) 0.149(3) Uani d . 1 1 . .
H H8C 0.1086 0.7216 0.9990 0.179 Uiso d R 1 1 . .
H H8D -0.1035 0.7468 0.9708 0.179 Uiso d R 1 1 . .
Cl Cl1 0.5869(3) 0.69941(11) 0.15550(19) 0.0719(5) Uani d . 1 1 . .
C C1 1.2136(12) 0.8510(4) 0.3400(8) 0.073(2) Uani d . 1 1 . .
H H1A 1.2607 0.7951 0.3381 0.088 Uiso calc R 1 1 . .
C C2 1.3084(13) 0.9117(4) 0.2689(9) 0.077(2) Uani d . 1 1 . .
H H2 1.4162 0.8970 0.2213 0.093 Uiso calc R 1 1 . .
C C3 1.2380(11) 0.9941(4) 0.2710(7) 0.0660(17) Uani d . 1 1 . .
H H3 1.2958 1.0365 0.2234 0.079 Uiso calc R 1 1 . .
C C4 1.0826(10) 1.0129(3) 0.3439(6) 0.0552(14) Uani d . 1 1 . .
H H4 1.0358 1.0688 0.3478 0.066 Uiso calc R 1 1 . .
C C5 0.9947(9) 0.9500(3) 0.4114(5) 0.0426(11) Uani d . 1 1 . .
C C6 0.8256(9) 0.9661(3) 0.4914(6) 0.0494(13) Uani d . 1 1 . .
C C7 0.7378(12) 1.0516(4) 0.5062(8) 0.0723(18) Uani d . 1 1 . .
H H7A 0.7683 1.0679 0.6022 0.108 Uiso calc R 1 1 . .
H H7B 0.5854 1.0509 0.4730 0.108 Uiso calc R 1 1 . .
H H7C 0.8027 1.0916 0.4530 0.108 Uiso calc R 1 1 . .
C C8 1.1394(14) 0.6393(5) 0.4171(8) 0.070(2) Uani d . 1 1 . .
H H8 1.2088 0.6797 0.3724 0.084 Uiso calc R 1 1 . .
C C9 1.1956(15) 0.5537(4) 0.4048(9) 0.085(2) Uani d . 1 1 . .
H H9 1.2981 0.5373 0.3542 0.102 Uiso calc R 1 1 . .
C C10 1.0912(16) 0.4959(4) 0.4713(9) 0.088(2) Uani d . 1 1 . .
H H10 1.1217 0.4382 0.4666 0.106 Uiso calc R 1 1 . .
C C11 0.9453(15) 0.5222(4) 0.5433(9) 0.079(2) Uani d . 1 1 . .
H H11 0.8756 0.4826 0.5892 0.095 Uiso calc R 1 1 . .
C C12 0.8964(13) 0.6082(3) 0.5501(6) 0.0569(17) Uani d . 1 1 . .
C C13 0.7394(12) 0.6412(4) 0.6278(8) 0.0603(18) Uani d . 1 1 . .
C C14 0.6098(15) 0.5892(6) 0.7110(10) 0.094(3) Uani d . 1 1 . .
H H14A 0.4660 0.5828 0.6593 0.141 Uiso calc R 1 1 . .
H H14B 0.6064 0.6176 0.7971 0.141 Uiso calc R 1 1 . .
H H14C 0.6743 0.5341 0.7296 0.141 Uiso calc R 1 1 . .

loop_
_atom_site_aniso_label
_atom_site_aniso_U_11
_atom_site_aniso_U_22
_atom_site_aniso_U_33
_atom_site_aniso_U_12
_atom_site_aniso_U_13
_atom_site_aniso_U_23
Cu1 0.0416(3) 0.0393(3) 0.0582(3) 0.0006(4) 0.0246(2) 0.0052(3)
N1 0.052(3) 0.040(2) 0.060(3) 0.002(2) 0.029(2) 0.001(2)
N2 0.053(3) 0.050(3) 0.065(3) 0.010(2) 0.033(2) 0.000(2)
N3 0.056(3) 0.043(2) 0.054(3) -0.001(2) 0.017(2) 0.002(2)
N4 0.048(3) 0.060(3) 0.065(3) -0.003(2) 0.023(2) 0.008(2)
O1 0.074(3) 0.067(3) 0.102(3) 0.015(2) 0.062(3) 0.006(2)
O2 0.059(3) 0.080(3) 0.111(4) 0.003(3) 0.051(3) 0.021(3)
O3 0.042(2) 0.069(2) 0.064(3) 0.0020(17) 0.0151(19) -0.0034(18)
O4 0.19(3) 0.19(3) 0.14(2) 0.02(2) 0.04(2) -0.020(19)
O5 0.115(19) 0.083(10) 0.13(2) -0.021(12) -0.001(13) 0.023(12)
O6 0.128(18) 0.16(2) 0.17(2) 0.042(17) 0.002(16) -0.028(18)
O7 0.138(18) 0.101(12) 0.141(16) -0.011(11) -0.019(13) 0.009(10)
O4A 0.108(14) 0.133(15) 0.110(13) 0.037(11) 0.000(8) -0.033(11)
O5A 0.18(2) 0.172(18) 0.198(19) -0.056(18) 0.038(16) 0.016(16)
O6A 0.143(13) 0.147(13) 0.135(14) 0.077(11) 0.041(10) -0.022(10)
O7A 0.187(16) 0.123(11) 0.120(11) 0.013(11) 0.006(11) 0.038(9)
O8 0.124(6) 0.226(9) 0.108(5) 0.001(7) 0.051(5) 0.048(6)
Cl1 0.0737(12) 0.0706(10) 0.0779(11) 0.0041(9) 0.0309(9) -0.0088(8)
C1 0.085(5) 0.049(3) 0.102(6) 0.009(3) 0.057(4) 0.009(3)
C2 0.079(5) 0.066(4) 0.107(5) 0.002(4) 0.067(4) 0.017(4)
C3 0.069(4) 0.062(4) 0.075(4) -0.010(3) 0.035(3) 0.020(3)
C4 0.059(4) 0.039(3) 0.069(4) -0.003(2) 0.017(3) 0.012(2)
C5 0.045(3) 0.037(2) 0.047(3) 0.000(2) 0.015(2) 0.002(2)
C6 0.050(3) 0.041(3) 0.063(3) 0.006(2) 0.023(3) 0.003(2)
C7 0.080(5) 0.058(3) 0.086(4) 0.025(3) 0.033(4) -0.001(3)
C8 0.090(6) 0.048(4) 0.082(5) 0.001(4) 0.040(4) 0.005(3)
C9 0.101(6) 0.054(4) 0.107(6) 0.011(4) 0.039(5) -0.006(4)
C10 0.119(7) 0.044(3) 0.099(5) 0.000(4) 0.015(5) -0.005(4)
C11 0.092(6) 0.047(3) 0.093(6) -0.019(4) 0.004(5) 0.009(3)
C12 0.060(3) 0.047(3) 0.059(4) -0.010(3) 0.000(3) 0.006(3)
C13 0.054(4) 0.055(4) 0.068(4) -0.012(3) 0.003(3) 0.018(3)
C14 0.087(5) 0.083(5) 0.119(7) -0.025(4) 0.035(5) 0.035(5)

loop_
_atom_type_symbol
_atom_type_description
_atom_type_scat_dispersion_real
_atom_type_scat_dispersion_imag
_atom_type_scat_source
C C 0.0033 0.0016 'International Tables Vol C Tables 4.2.6.8 and 6.1.1.4'
H H 0.0000 0.0000 'International Tables Vol C Tables 4.2.6.8 and 6.1.1.4'
N N 0.0061 0.0033 'International Tables Vol C Tables 4.2.6.8 and 6.1.1.4'
O O 0.0106 0.0060 'International Tables Vol C Tables 4.2.6.8 and 6.1.1.4'
Cl Cl 0.1484 0.1585 'International Tables Vol C Tables 4.2.6.8 and 6.1.1.4'
Cu Cu 0.3201 1.2651 'International Tables Vol C Tables 4.2.6.8 and 6.1.1.4'

loop_
_geom_angle_atom_site_label_1
_geom_angle_atom_site_label_2
_geom_angle_atom_site_label_3
_geom_angle
N4 Cu1 N2 92.72(19)
N4 Cu1 N1 170.52(19)
N2 Cu1 N1 79.4(2)
N4 Cu1 N3 79.7(2)
N2 Cu1 N3 170.2(2)
N1 Cu1 N3 107.58(19)
N4 Cu1 O3 91.35(19)
N2 Cu1 O3 96.39(18)
N1 Cu1 O3 94.67(18)
N3 Cu1 O3 90.01(17)
C1 N1 C5 117.1(5)
C1 N1 Cu1 130.0(4)
C5 N1 Cu1 112.9(3)
C6 N2 O1 116.6(4)
C6 N2 Cu1 119.1(4)
O1 N2 Cu1 124.2(4)
C8 N3 C12 117.6(5)
C8 N3 Cu1 129.9(4)
C12 N3 Cu1 112.5(4)
C13 N4 O2 118.2(5)
C13 N4 Cu1 117.9(5)
O2 N4 Cu1 123.3(4)
N2 O1 H1 109.5
Cu1 O3 H3C 120.6
Cu1 O3 H3D 117.4
H3C O3 H3D 108.6
H8C O8 H8D 108.5
O5 Cl1 O4 115.1(18)
O5A Cl1 O6A 112.7(14)
O5A Cl1 O7A 108.9(13)
O6A Cl1 O7A 108.6(11)
O5A Cl1 O4A 108.1(14)
O6A Cl1 O4A 110.2(10)
O7A Cl1 O4A 108.4(11)
O5 Cl1 O6 112.4(16)
O4 Cl1 O6 107.6(18)
O5 Cl1 O7 111.4(13)
O4 Cl1 O7 106.8(16)
O6 Cl1 O7 102.6(17)
N1 C1 C2 124.3(6)
N1 C1 H1A 117.9
C2 C1 H1A 117.9
C3 C2 C1 117.8(6)
C3 C2 H2 121.1
C1 C2 H2 121.1
C4 C3 C2 119.1(5)
C4 C3 H3 120.5
C2 C3 H3 120.5
C3 C4 C5 120.3(5)
C3 C4 H4 119.9
C5 C4 H4 119.9
C4 C5 N1 121.5(5)
C4 C5 C6 122.9(5)
N1 C5 C6 115.6(4)
N2 C6 C5 113.0(4)
N2 C6 C7 124.4(5)
C5 C6 C7 122.6(5)
C6 C7 H7A 109.5
C6 C7 H7B 109.5
H7A C7 H7B 109.5
C6 C7 H7C 109.5
H7A C7 H7C 109.5
H7B C7 H7C 109.5
N3 C8 C9 125.0(7)
N3 C8 H8 117.5
C9 C8 H8 117.5
C10 C9 C8 116.3(8)
C10 C9 H9 121.9
C8 C9 H9 121.9
C11 C10 C9 119.9(6)
C11 C10 H10 120.0
C9 C10 H10 120.0
C10 C11 C12 120.7(7)
C10 C11 H11 119.7
C12 C11 H11 119.6
N3 C12 C11 120.5(8)
N3 C12 C13 116.1(5)
C11 C12 C13 123.4(6)
N4 C13 C12 113.4(6)
N4 C13 C14 120.4(7)
C12 C13 C14 126.2(6)
C13 C14 H14A 109.5
C13 C14 H14B 109.5
H14A C14 H14B 109.5
C13 C14 H14C 109.5
H14A C14 H14C 109.5
H14B C14 H14C 109.5

loop_
_geom_bond_atom_site_label_1
_geom_bond_atom_site_label_2
_geom_bond_distance
Cu1 N4 1.973(5)
Cu1 N2 1.989(4)
Cu1 N1 2.033(5)
Cu1 N3 2.043(5)
Cu1 O3 2.282(4)
N1 C1 1.311(8)
N1 C5 1.370(7)
N2 C6 1.291(7)
N2 O1 1.355(6)
N3 C8 1.300(9)
N3 C12 1.345(7)
N4 C13 1.305(7)
N4 O2 1.340(6)
O1 H1 0.8200
O3 H3C 0.8500
O3 H3D 0.8500
O4 Cl1 1.38(2)
O5 Cl1 1.36(3)
O6 Cl1 1.42(3)
O7 Cl1 1.438(19)
O4A Cl1 1.414(18)
O5A Cl1 1.371(18)
O6A Cl1 1.385(13)
O7A Cl1 1.407(13)
O8 H8C 0.8501
O8 H8D 0.8500
C1 C2 1.387(8)
C1 H1A 0.9300
C2 C3 1.372(9)
C2 H2 0.9300
C3 C4 1.360(8)
C3 H3 0.9300
C4 C5 1.369(7)
C4 H4 0.9300
C5 C6 1.472(7)
C6 C7 1.472(7)
C7 H7A 0.9600
C7 H7B 0.9600
C7 H7C 0.9600
C8 C9 1.403(10)
C8 H8 0.9300
C9 C10 1.364(12)
C9 H9 0.9300
C10 C11 1.336(13)
C10 H10 0.9300
C11 C12 1.392(9)
C11 H11 0.9300
C12 C13 1.463(11)
C13 C14 1.509(9)
C14 H14A 0.9600
C14 H14B 0.9600
C14 H14C 0.9600

loop_
_geom_hbond_atom_site_label_D
_geom_hbond_atom_site_label_H
_geom_hbond_atom_site_label_A
_geom_hbond_site_symmetry_A
_geom_hbond_distance_DH
_geom_hbond_distance_HA
_geom_hbond_distance_DA
_geom_hbond_angle_DHA
O1 H1 O2 . 0.82 1.63 2.421(7) 162.8
O3 H3C O2 1_655 0.85 1.92 2.757(6) 170.3
O3 H3D O8 1_655 0.85 1.82 2.658(8) 169.5
O8 H8C O6 1_556 0.85 1.86 2.660(7) 157.3
O8 H8D O4 1_456 0.85 2.11 2.862(7) 148.2

loop_
_geom_torsion_atom_site_label_1
_geom_torsion_atom_site_label_2
_geom_torsion_atom_site_label_3
_geom_torsion_atom_site_label_4
_geom_torsion
N2 Cu1 N1 C1 -179.9(7)
N3 Cu1 N1 C1 -7.0(7)
O3 Cu1 N1 C1 84.5(6)
N2 Cu1 N1 C5 0.3(4)
N3 Cu1 N1 C5 173.2(4)
O3 Cu1 N1 C5 -95.3(4)
N4 Cu1 N2 C6 -175.7(5)
N1 Cu1 N2 C6 -1.0(5)
O3 Cu1 N2 C6 92.6(5)
N4 Cu1 N2 O1 7.2(5)
N1 Cu1 N2 O1 -178.1(5)
O3 Cu1 N2 O1 -84.5(5)
N4 Cu1 N3 C8 178.0(7)
N1 Cu1 N3 C8 4.3(7)
O3 Cu1 N3 C8 -90.6(7)
N4 Cu1 N3 C12 -3.7(4)
N1 Cu1 N3 C12 -177.5(4)
O3 Cu1 N3 C12 87.6(4)
N2 Cu1 N4 C13 -179.8(5)
N3 Cu1 N4 C13 6.4(5)
O3 Cu1 N4 C13 -83.3(5)
N2 Cu1 N4 O2 -9.3(5)
N3 Cu1 N4 O2 176.9(5)
O3 Cu1 N4 O2 87.2(5)
C5 N1 C1 C2 -0.1(11)
Cu1 N1 C1 C2 -179.9(6)
N1 C1 C2 C3 -0.4(13)
C1 C2 C3 C4 1.1(12)
C2 C3 C4 C5 -1.4(10)
C3 C4 C5 N1 1.0(8)
C3 C4 C5 C6 -179.7(6)
C1 N1 C5 C4 -0.2(8)
Cu1 N1 C5 C4 179.6(4)
C1 N1 C5 C6 -179.5(6)
Cu1 N1 C5 C6 0.3(6)
O1 N2 C6 C5 178.7(5)
Cu1 N2 C6 C5 1.3(7)
O1 N2 C6 C7 -1.2(9)
Cu1 N2 C6 C7 -178.6(5)
C4 C5 C6 N2 179.7(5)
N1 C5 C6 N2 -1.0(7)
C4 C5 C6 C7 -0.4(8)
N1 C5 C6 C7 178.9(6)
C12 N3 C8 C9 -0.4(12)
Cu1 N3 C8 C9 177.8(6)
N3 C8 C9 C10 0.0(13)
C8 C9 C10 C11 -0.2(13)
C9 C10 C11 C12 0.7(12)
C8 N3 C12 C11 0.9(10)
Cu1 N3 C12 C11 -177.6(5)
C8 N3 C12 C13 179.5(7)
Cu1 N3 C12 C13 1.0(7)
C10 C11 C12 N3 -1.1(11)
C10 C11 C12 C13 -179.6(7)
O2 N4 C13 C12 -178.6(5)
Cu1 N4 C13 C12 -7.5(8)
O2 N4 C13 C14 3.6(10)
Cu1 N4 C13 C14 174.7(6)
N3 C12 C13 N4 4.1(9)
C11 C12 C13 N4 -177.4(6)
N3 C12 C13 C14 -178.3(7)
C11 C12 C13 C14 0.3(12)
